data_7101678
loop_
_publ_author_name
'Streb, Carsten'
'Long, De-Liang'
'Cronin, Leroy'

_publ_section_title
;
 Engineering porosity in a chiral heteropolyoxometalate-based
 framework: the supramolecular effect of benzenetricarboxylic acid.
;
_journal_issue 5
_journal_name_full 'Chemical communications (Cambridge, England)'
_journal_page_first 471
_journal_page_last 473
_journal_paper_doi 10.1039/b613808j
_journal_year 2007
_chemical_formula_moiety '4(C15 H28 N2 2+), (H15 Mo12 Na O62 P8 8-), (C9 H6 O6), 10 (H2 O)'
_chemical_formula_sum 'C69 H153 Mo12 N8 Na O78 P8'
_chemical_formula_weight 3765.02
_chemical_name_systematic
;
?
;
_space_group_IT_number 19
_symmetry_cell_setting orthorhombic
_symmetry_space_group_name_Hall 'P 2ac 2ab'
_symmetry_space_group_name_H-M 'P 21 21 21'
_atom_sites_solution_hydrogens geom
_atom_sites_solution_primary direct
_atom_sites_solution_secondary difmap
_audit_creation_method SHELXL-97
_cell_angle_alpha 90.00
_cell_angle_beta 90.00
_cell_angle_gamma 90.00
_cell_formula_units_Z 4
_cell_length_a 14.5405(3)
_cell_length_b 25.0846(3)
_cell_length_c 38.3524(8)
_cell_measurement_reflns_used 74899
_cell_measurement_temperature 123(2)
_cell_measurement_theta_max 25.028
_cell_measurement_theta_min 1.62
_cell_volume 13988.8(4)
_computing_cell_refinement 'HKL Scalepack (Otwinowski & Minor 1997)'
_computing_data_collection 'Collect (Nonius BV, 1997-2000)'
_computing_data_reduction 'HKL Denzo and Scalepack (Otwinowski & Minor 1997)'
_computing_molecular_graphics 'Ortep-3 for Windows (Farrugia, 1997)'
_computing_publication_material 'WinGX publication routines (Farrugia, 1999)'
_computing_structure_refinement 'SHELXL-97 (Sheldrick, 1997)'
_computing_structure_solution 'SHELXS-97 (Sheldrick, 1997)'
_diffrn_ambient_temperature 123(2)
_diffrn_measured_fraction_theta_full 0.953
_diffrn_measured_fraction_theta_max 0.953
_diffrn_measurement_device_type 'Nonius Kappa CCD'
_diffrn_measurement_method \w
_diffrn_radiation_monochromator graphite
_diffrn_radiation_source 'fine-focus sealed tube'
_diffrn_radiation_type MoK\a
_diffrn_radiation_wavelength 0.71073
_diffrn_reflns_av_R_equivalents 0.0716
_diffrn_reflns_av_sigmaI/netI 0.0950
_diffrn_reflns_limit_h_max 17
_diffrn_reflns_limit_h_min 0
_diffrn_reflns_limit_k_max 29
_diffrn_reflns_limit_k_min 0
_diffrn_reflns_limit_l_max 45
_diffrn_reflns_limit_l_min -45
_diffrn_reflns_number 47099
_diffrn_reflns_theta_full 25.15
_diffrn_reflns_theta_max 25.15
_diffrn_reflns_theta_min 1.70
_diffrn_standards_decay_% 0
_exptl_absorpt_coefficient_mu 1.229
_exptl_absorpt_correction_T_max 0.9299
_exptl_absorpt_correction_T_min 0.7912
_exptl_absorpt_correction_type gaussian
_exptl_absorpt_process_details
;
P. Coppens, L. Leiserowitz, D Rabinovich, Acta Cryst.
(1965), 18, 1035-1038
;
_exptl_crystal_colour 'light brown'
_exptl_crystal_density_diffrn 1.788
_exptl_crystal_density_meas ?
_exptl_crystal_density_method 'not measured'
_exptl_crystal_description prism
_exptl_crystal_F_000 7528
_exptl_crystal_size_max 0.20
_exptl_crystal_size_mid 0.10
_exptl_crystal_size_min 0.06
_refine_diff_density_max 1.96
_refine_diff_density_min -0.92
_refine_diff_density_rms 0.16
_refine_ls_abs_structure_details 'Flack H D (1983), Acta Cryst. A39, 876-881'
_refine_ls_abs_structure_Flack -0.03(5)
_refine_ls_extinction_coef none
_refine_ls_extinction_method none
_refine_ls_goodness_of_fit_ref 1.028
_refine_ls_hydrogen_treatment riding
_refine_ls_matrix_type full
_refine_ls_number_parameters 1504
_refine_ls_number_reflns 22764
_refine_ls_number_restraints 14
_refine_ls_restrained_S_all 1.029
_refine_ls_R_factor_all 0.0992
_refine_ls_R_factor_gt 0.0649
_refine_ls_shift/su_max 0.003
_refine_ls_shift/su_mean 0.000
_refine_ls_structure_factor_coef Fsqd
_refine_ls_weighting_details 'calc w=1/[\s^2^(Fo^2^)+(0.0707P)^2^+97.4063P] where P=(Fo^2^+2Fc^2^)/3'
_refine_ls_weighting_scheme calc
_refine_ls_wR_factor_gt 0.1465
_refine_ls_wR_factor_ref 0.1652
_reflns_number_gt 17122
_reflns_number_total 22764
_reflns_threshold_expression >2sigma(I)
_cod_data_source_file b613808j.txt
_cod_data_source_block cs116a
_cod_depositor_comments
;
The following automatic conversions were performed:

'_exptl_crystal_density_meas' value 'none' was changed to '?' - the
value is perceived as not measured.

Automatic conversion script
Id: cif_fix_values 3008 2015-01-20 13:52:24Z robertas 
;
_cod_database_code 7101678

loop_
_symmetry_equiv_pos_as_xyz
'x, y, z'
'-x+1/2, -y, z+1/2'
'x+1/2, -y+1/2, -z'
'-x, y+1/2, -z+1/2'

loop_
_atom_site_label
_atom_site_type_symbol
_atom_site_fract_x
_atom_site_fract_y
_atom_site_fract_z
_atom_site_U_iso_or_equiv
_atom_site_adp_type
_atom_site_occupancy
_atom_site_symmetry_multiplicity
_atom_site_calc_flag
_atom_site_refinement_flags
Mo1 Mo 0.71774(5) 0.23222(3) 0.27168(2) 0.0311(2) Uani 1 1 d .
Mo2 Mo 0.54799(5) 0.33130(3) 0.29103(2) 0.0322(2) Uani 1 1 d .
Mo3 Mo 0.59419(5) 0.43105(3) 0.28725(2) 0.0308(2) Uani 1 1 d .
Mo4 Mo 0.82434(5) 0.46966(3) 0.26303(2) 0.02808(19) Uani 1 1 d .
Mo5 Mo 0.94707(5) 0.39760(3) 0.24879(2) 0.02735(19) Uani 1 1 d .
Mo6 Mo 0.88374(5) 0.26028(3) 0.25370(2) 0.0298(2) Uani 1 1 d .
Mo7 Mo 0.64075(5) 0.31019(3) 0.40794(2) 0.0285(2) Uani 1 1 d .
Mo8 Mo 0.71472(5) 0.44529(3) 0.40289(2) 0.0289(2) Uani 1 1 d .
Mo9 Mo 0.88259(5) 0.46871(3) 0.38520(2) 0.02820(19) Uani 1 1 d .
Mo10 Mo 1.03964(5) 0.36203(3) 0.36883(2) 0.02723(19) Uani 1 1 d .
Mo11 Mo 0.98928(5) 0.26324(3) 0.37188(2) 0.02756(19) Uani 1 1 d .
Mo12 Mo 0.75766(5) 0.23397(3) 0.39525(2) 0.02786(19) Uani 1 1 d .
Na Na 0.7963(2) 0.35069(13) 0.32874(9) 0.0273(8) Uani 1 1 d .
P1 P 0.72321(15) 0.35374(9) 0.23124(7) 0.0307(6) Uani 1 1 d .
P2 P 0.4996(2) 0.22527(12) 0.24298(11) 0.0700(11) Uani 1 1 d .
P3 P 0.63734(19) 0.51543(11) 0.22292(8) 0.0496(8) Uani 1 1 d .
P4 P 0.98388(18) 0.31289(11) 0.18263(7) 0.0372(7) Uani 1 1 d .
P5 P 0.86438(16) 0.34585(9) 0.42690(6) 0.0265(6) Uani 1 1 d .
P6 P 0.57714(18) 0.40100(11) 0.46639(7) 0.0413(7) Uani 1 1 d .
P7 P 1.09116(18) 0.46258(11) 0.42269(7) 0.0397(7) Uani 1 1 d .
P8 P 0.93577(16) 0.16373(9) 0.42641(7) 0.0322(6) Uani 1 1 d .
O11 O 0.6896(4) 0.3529(3) 0.19262(16) 0.0434(19) Uani 1 1 d D
O12 O 0.7078(4) 0.4099(2) 0.24700(16) 0.0311(16) Uani 1 1 d .
O13 O 0.8261(4) 0.3398(2) 0.23318(15) 0.0286(15) Uani 1 1 d .
O14 O 0.6646(4) 0.3122(2) 0.25059(16) 0.0298(15) Uani 1 1 d .
O15 O 0.7369(4) 0.1727(2) 0.29032(18) 0.0360(17) Uani 1 1 d .
O16 O 0.4658(4) 0.3335(3) 0.32112(19) 0.046(2) Uani 1 1 d .
O17 O 0.5223(4) 0.4595(2) 0.31648(18) 0.0383(18) Uani 1 1 d .
O18 O 0.8904(4) 0.5205(2) 0.27705(16) 0.0325(16) Uani 1 1 d .
O19 O 1.0452(4) 0.4292(2) 0.25978(17) 0.0364(17) Uani 1 1 d .
O20 O 0.9440(4) 0.2077(2) 0.26780(17) 0.0376(18) Uani 1 1 d .
O21 O 0.4829(4) 0.2784(2) 0.2572(2) 0.046(2) Uani 1 1 d .
O22 O 0.6007(4) 0.2067(2) 0.24539(18) 0.0435(19) Uani 1 1 d .
O23 O 0.4392(7) 0.1865(4) 0.2706(4) 0.125(5) Uani 1 1 d .
O24 O 0.4566(6) 0.2140(4) 0.2109(2) 0.088(3) Uani 1 1 d .
O25 O 0.6238(4) 0.2638(2) 0.30894(16) 0.0332(16) Uani 1 1 d .
O26 O 0.5178(4) 0.3866(2) 0.25767(17) 0.0378(18) Uani 1 1 d .
O27 O 0.7182(4) 0.4726(2) 0.30003(16) 0.0322(16) Uani 1 1 d .
O28 O 0.8786(4) 0.4464(2) 0.21895(16) 0.0313(16) Uani 1 1 d .
O29 O 0.9722(4) 0.3216(2) 0.27008(16) 0.0297(16) Uani 1 1 d .
O30 O 0.7839(4) 0.2306(2) 0.22663(17) 0.0370(17) Uani 1 1 d .
O31 O 0.5762(4) 0.4904(2) 0.24981(18) 0.0413(18) Uani 1 1 d .
O32 O 0.7376(4) 0.5172(2) 0.23269(17) 0.0378(18) Uani 1 1 d .
O33 O 0.6223(6) 0.4829(4) 0.1873(2) 0.084(3) Uani 1 1 d .
O34 O 0.6053(5) 0.5731(3) 0.2163(3) 0.090(3) Uani 1 1 d D
O35 O 0.6466(4) 0.3725(2) 0.31324(15) 0.0279(16) Uani 1 1 d .
O36 O 0.8694(4) 0.4092(2) 0.28990(15) 0.0245(14) Uani 1 1 d .
O37 O 0.8085(4) 0.2772(2) 0.29483(16) 0.0274(16) Uani 1 1 d .
O38 O 0.7200(4) 0.2966(2) 0.36753(16) 0.0335(17) Uani 1 1 d .
O39 O 0.7884(4) 0.4260(2) 0.36191(15) 0.0252(15) Uani 1 1 d .
O40 O 0.9395(4) 0.3243(2) 0.34655(15) 0.0288(16) Uani 1 1 d .
O41 O 0.9983(4) 0.3648(2) 0.20322(16) 0.0347(17) Uani 1 1 d .
O42 O 0.9511(4) 0.2678(2) 0.20608(16) 0.0372(17) Uani 1 1 d .
O43 O 0.9070(5) 0.3234(3) 0.15384(19) 0.054(2) Uani 1 1 d .
O44 O 1.0684(5) 0.2969(3) 0.16283(19) 0.050(2) Uani 1 1 d .
O51 O 0.8772(4) 0.2897(2) 0.41212(15) 0.0242(15) Uani 1 1 d .
O52 O 0.7635(4) 0.3640(2) 0.42313(15) 0.0295(16) Uani 1 1 d .
O53 O 0.9281(4) 0.3854(2) 0.40855(14) 0.0241(15) Uani 1 1 d .
O54 O 0.8878(4) 0.3445(2) 0.46703(17) 0.0353(17) Uani 1 1 d .
O55 O 0.5425(4) 0.2814(2) 0.39659(17) 0.0334(17) Uani 1 1 d .
O56 O 0.6566(4) 0.4993(2) 0.38848(17) 0.0381(18) Uani 1 1 d .
O57 O 0.8709(4) 0.5279(2) 0.36716(17) 0.0381(18) Uani 1 1 d .
O58 O 1.1212(4) 0.3596(2) 0.33745(16) 0.0299(16) Uani 1 1 d .
O59 O 1.0575(4) 0.2359(2) 0.34177(16) 0.0337(16) Uani 1 1 d .
O60 O 0.6862(4) 0.1866(2) 0.38075(16) 0.0323(17) Uani 1 1 d .
O61 O 0.5911(4) 0.3450(2) 0.45316(16) 0.0342(17) Uani 1 1 d .
O62 O 0.6463(4) 0.4409(2) 0.45040(16) 0.0335(17) Uani 1 1 d .
O63 O 0.4769(5) 0.4206(3) 0.4532(3) 0.068(3) Uani 1 1 d .
O64 O 0.5770(6) 0.4025(3) 0.5054(2) 0.069(3) Uani 1 1 d .
O65 O 0.6207(4) 0.3866(2) 0.38565(15) 0.0309(16) Uani 1 1 d .
O66 O 0.8175(4) 0.4724(2) 0.43036(16) 0.0305(16) Uani 1 1 d .
O67 O 0.9734(4) 0.4329(2) 0.34958(15) 0.0275(15) Uani 1 1 d .
O68 O 1.0718(4) 0.3051(2) 0.40160(16) 0.0305(16) Uani 1 1 d .
O69 O 0.8639(4) 0.2252(2) 0.35780(17) 0.0342(17) Uani 1 1 d .
O70 O 0.7034(4) 0.2600(2) 0.43844(16) 0.0299(16) Uani 1 1 d .
O71 O 1.0005(4) 0.4896(2) 0.41131(17) 0.0343(17) Uani 1 1 d .
O72 O 1.1134(4) 0.4135(2) 0.40135(16) 0.0349(17) Uani 1 1 d .
O73 O 1.0798(6) 0.4438(3) 0.46148(19) 0.064(3) Uani 1 1 d .
O74 O 1.1688(5) 0.5033(3) 0.4217(2) 0.065(3) Uani 1 1 d .
O81 O 1.0008(4) 0.2020(2) 0.40767(18) 0.0391(18) Uani 1 1 d .
O82 O 0.8364(4) 0.1827(2) 0.42482(17) 0.0362(18) Uani 1 1 d .
O83 O 0.9627(5) 0.1640(3) 0.46642(17) 0.0445(19) Uani 1 1 d .
O84 O 0.9439(5) 0.1070(3) 0.41288(19) 0.048(2) Uani 1 1 d .
C11 C 0.8055(7) 0.9615(4) 0.1747(3) 0.056(3) Uani 1 1 d .
H11A H 0.8162 0.9505 0.1503 0.067 Uiso 1 1 calc R
H11B H 0.8552 0.9465 0.1894 0.067 Uiso 1 1 calc R
C12 C 0.7174(8) 0.9420(5) 0.1865(3) 0.063(4) Uani 1 1 d .
H12A H 0.7165 0.9026 0.1844 0.076 Uiso 1 1 calc R
H12B H 0.6686 0.9563 0.1712 0.076 Uiso 1 1 calc R
C13 C 0.6957(8) 0.9574(5) 0.2246(3) 0.066(4) Uani 1 1 d .
H13A H 0.6346 0.9433 0.2313 0.079 Uiso 1 1 calc R
H13B H 0.7423 0.9417 0.2404 0.079 Uiso 1 1 calc R
C14 C 0.6963(9) 1.0169(5) 0.2280(4) 0.074(4) Uani 1 1 d .
H14A H 0.6867 1.0270 0.2527 0.089 Uiso 1 1 calc R
H14B H 0.6455 1.0323 0.2140 0.089 Uiso 1 1 calc R
C15 C 0.7874(8) 1.0386(4) 0.2154(3) 0.058(3) Uani 1 1 d .
H15 H 0.8369 1.0230 0.2302 0.070 Uiso 1 1 calc R
C16 C 0.7974(8) 1.0996(5) 0.2166(4) 0.071(4) Uani 1 1 d .
H16 H 0.7877 1.1103 0.2414 0.085 Uiso 1 1 calc R
C17 C 0.8964(7) 1.1170(4) 0.2070(3) 0.066(4) Uani 1 1 d .
H17A H 0.9043 1.1558 0.2106 0.080 Uiso 1 1 calc R
H17B H 0.9419 1.0978 0.2215 0.080 Uiso 1 1 calc R
C18 C 0.9086(8) 1.1036(4) 0.1701(3) 0.062(4) Uani 1 1 d .
H18 H 0.9728 1.1134 0.1632 0.074 Uiso 1 1 calc R
C19 C 0.8967(7) 1.0440(5) 0.1646(4) 0.069(4) Uani 1 1 d .
H19A H 0.9026 1.0362 0.1394 0.082 Uiso 1 1 calc R
H19B H 0.9472 1.0251 0.1767 0.082 Uiso 1 1 calc R
C20 C 0.7244(8) 1.1271(4) 0.1959(3) 0.061(4) Uani 1 1 d .
H20A H 0.6883 1.1005 0.1826 0.073 Uiso 1 1 calc R
H20B H 0.6821 1.1462 0.2118 0.073 Uiso 1 1 calc R
C21 C 0.6956(10) 1.1951(6) 0.1498(4) 0.081(4) Uiso 1 1 d .
C22 C 0.7423(12) 1.2401(7) 0.1317(5) 0.110(6) Uiso 1 1 d .
H22A H 0.7729 1.2635 0.1489 0.132 Uiso 1 1 calc R
H22B H 0.6968 1.2616 0.1186 0.132 Uiso 1 1 calc R
C23 C 0.8126(11) 1.2167(6) 0.1070(5) 0.101(5) Uiso 1 1 d .
H23A H 0.8451 1.2458 0.0947 0.121 Uiso 1 1 calc R
H23B H 0.7812 1.1943 0.0894 0.121 Uiso 1 1 calc R
C24 C 0.8830(13) 1.1824(7) 0.1273(5) 0.115(6) Uiso 1 1 d .
H24A H 0.9256 1.1652 0.1106 0.138 Uiso 1 1 calc R
H24B H 0.9197 1.2057 0.1429 0.138 Uiso 1 1 calc R
C25 C 0.8368(8) 1.1417(5) 0.1479(4) 0.070(4) Uani 1 1 d .
H25 H 0.8032 1.1180 0.1313 0.084 Uiso 1 1 calc R
C31 C 0.7329(8) 0.0551(4) 0.3925(3) 0.058(4) Uani 1 1 d .
H31A H 0.7156 0.0927 0.3969 0.069 Uiso 1 1 calc R
H31B H 0.6843 0.0387 0.3780 0.069 Uiso 1 1 calc R
C32 C 0.7397(10) 0.0257(5) 0.4268(3) 0.076(4) Uani 1 1 d .
H32A H 0.6785 0.0251 0.4381 0.091 Uiso 1 1 calc R
H32B H 0.7826 0.0448 0.4424 0.091 Uiso 1 1 calc R
C33 C 0.7735(11) -0.0317(6) 0.4216(5) 0.101(6) Uani 1 1 d .
H33A H 0.7250 -0.0530 0.4101 0.122 Uiso 1 1 calc R
H33B H 0.7867 -0.0480 0.4446 0.122 Uiso 1 1 calc R
C34 C 0.8631(11) -0.0321(5) 0.3986(5) 0.110(6) Uani 1 1 d .
H34A H 0.9133 -0.0139 0.4113 0.132 Uiso 1 1 calc R
H34B H 0.8822 -0.0694 0.3944 0.132 Uiso 1 1 calc R
C35 C 0.8482(9) -0.0051(4) 0.3647(4) 0.068(4) Uani 1 1 d .
H35 H 0.7947 -0.0220 0.3526 0.082 Uiso 1 1 calc R
C36 C 0.9356(10) -0.0068(4) 0.3395(4) 0.071(4) Uani 1 1 d .
H36 H 0.9442 -0.0451 0.3333 0.085 Uiso 1 1 calc R
C37 C 0.9114(11) 0.0210(5) 0.3061(4) 0.084(5) Uani 1 1 d .
H37A H 0.8528 0.0070 0.2966 0.101 Uiso 1 1 calc R
H37B H 0.9603 0.0155 0.2885 0.101 Uiso 1 1 calc R
C38 C 0.9022(8) 0.0798(4) 0.3146(3) 0.054(3) Uani 1 1 d .
H38 H 0.8833 0.0985 0.2927 0.065 Uiso 1 1 calc R
C39 C 0.8262(9) 0.0876(4) 0.3409(3) 0.067(4) Uani 1 1 d .
H39A H 0.8282 0.1252 0.3486 0.080 Uiso 1 1 calc R
H39B H 0.7670 0.0824 0.3286 0.080 Uiso 1 1 calc R
C40 C 1.0238(9) 0.0109(4) 0.3534(3) 0.065(4) Uani 1 1 d .
H40A H 1.0734 -0.0023 0.3380 0.078 Uiso 1 1 calc R
H40B H 1.0329 -0.0052 0.3767 0.078 Uiso 1 1 calc R
C41 C 1.1269(8) 0.0891(5) 0.3676(3) 0.065(4) Uani 1 1 d .
H41A H 1.1236 0.1263 0.3761 0.078 Uiso 1 1 calc R
H41B H 1.1486 0.0665 0.3871 0.078 Uiso 1 1 calc R
C42 C 1.1941(9) 0.0859(5) 0.3382(3) 0.071(4) Uani 1 1 d .
H42A H 1.2014 0.0484 0.3308 0.086 Uiso 1 1 calc R
H42B H 1.2548 0.0993 0.3460 0.086 Uiso 1 1 calc R
C43 C 1.1599(9) 0.1195(5) 0.3074(3) 0.073(4) Uani 1 1 d .
H43A H 1.1585 0.1576 0.3142 0.088 Uiso 1 1 calc R
H43B H 1.2028 0.1156 0.2875 0.088 Uiso 1 1 calc R
C44 C 1.0652(9) 0.1021(4) 0.2964(3) 0.064(4) Uani 1 1 d .
H44A H 1.0435 0.1262 0.2778 0.077 Uiso 1 1 calc R
H44B H 1.0696 0.0658 0.2864 0.077 Uiso 1 1 calc R
C45 C 0.9947(8) 0.1014(4) 0.3250(3) 0.050(3) Uani 1 1 d .
H45 H 0.9852 0.1392 0.3325 0.060 Uiso 1 1 calc R
C51 C 0.5891(8) 0.5858(5) 0.3146(5) 0.096(6) Uani 1 1 d .
H51A H 0.5705 0.5788 0.2902 0.116 Uiso 1 1 calc R
H51B H 0.6203 0.5535 0.3236 0.116 Uiso 1 1 calc R
C52 C 0.5060(8) 0.5965(4) 0.3359(4) 0.068(4) Uani 1 1 d .
H52A H 0.4732 0.6278 0.3263 0.081 Uiso 1 1 calc R
H52B H 0.4640 0.5654 0.3345 0.081 Uiso 1 1 calc R
C53 C 0.5292(8) 0.6065(5) 0.3723(4) 0.083(5) Uani 1 1 d .
H53A H 0.5528 0.5736 0.3834 0.100 Uiso 1 1 calc R
H53B H 0.4741 0.6185 0.3853 0.100 Uiso 1 1 calc R
C54 C 0.6018(11) 0.6492(6) 0.3727(4) 0.093(5) Uani 1 1 d .
H54A H 0.5723 0.6826 0.3647 0.112 Uiso 1 1 calc R
H54B H 0.6196 0.6548 0.3974 0.112 Uiso 1 1 calc R
C55 C 0.6871(8) 0.6429(4) 0.3527(4) 0.064(4) Uani 1 1 d .
H55 H 0.7174 0.6095 0.3611 0.076 Uiso 1 1 calc R
C56 C 0.7556(8) 0.6859(4) 0.3554(4) 0.067(4) Uani 1 1 d .
H56 H 0.7785 0.6885 0.3800 0.081 Uiso 1 1 calc R
C57 C 0.8397(7) 0.6710(5) 0.3298(4) 0.078(5) Uani 1 1 d .
H57A H 0.8885 0.6983 0.3316 0.093 Uiso 1 1 calc R
H57B H 0.8662 0.6362 0.3366 0.093 Uiso 1 1 calc R
C58 C 0.8082(9) 0.6683(6) 0.2954(4) 0.099(6) Uani 1 1 d .
H58 H 0.8626 0.6599 0.2804 0.118 Uiso 1 1 calc R
C59 C 0.7376(9) 0.6260(7) 0.2885(5) 0.145(7) Uani 1 1 d .
H59A H 0.7656 0.5902 0.2910 0.174 Uiso 1 1 calc R
H59B H 0.7139 0.6294 0.2644 0.174 Uiso 1 1 calc R
C60 C 0.7189(7) 0.7401(4) 0.3437(3) 0.046(3) Uani 1 1 d .
H60A H 0.6524 0.7365 0.3386 0.056 Uiso 1 1 calc R
H60B H 0.7256 0.7657 0.3631 0.056 Uiso 1 1 calc R
C61 C 0.7179(10) 0.8149(6) 0.3022(5) 0.116(6) Uani 1 1 d .
H61A H 0.6537 0.8078 0.2949 0.139 Uiso 1 1 calc R
H61B H 0.7168 0.8393 0.3225 0.139 Uiso 1 1 calc R
C62 C 0.7708(10) 0.8391(7) 0.2729(5) 0.169(6) Uani 1 1 d .
H62A H 0.7401 0.8727 0.2661 0.203 Uiso 1 1 calc R
H62B H 0.8329 0.8484 0.2816 0.203 Uiso 1 1 calc R
C63 C 0.7813(14) 0.8068(11) 0.2424(5) 0.217(11) Uani 1 1 d .
H63A H 0.8228 0.8246 0.2256 0.260 Uiso 1 1 calc R
H63B H 0.7208 0.8015 0.2311 0.260 Uiso 1 1 calc R
C64 C 0.8204(9) 0.7545(8) 0.2528(3) 0.178(9) Uani 1 1 d D
H64A H 0.8850 0.7600 0.2601 0.213 Uiso 1 1 calc R
H64B H 0.8211 0.7309 0.2321 0.213 Uiso 1 1 calc R
C65 C 0.7688(8) 0.7259(7) 0.2825(3) 0.098(6) Uani 1 1 d D
H65 H 0.7039 0.7203 0.2746 0.117 Uiso 1 1 calc R
C71 C 0.8040(6) 0.1808(5) 0.6209(3) 0.047(3) Uani 1 1 d .
H71A H 0.7783 0.1459 0.6280 0.056 Uiso 1 1 calc R
H71B H 0.8718 0.1774 0.6199 0.056 Uiso 1 1 calc R
C72 C 0.7777(6) 0.2230(4) 0.6478(3) 0.045(3) Uani 1 1 d .
H72A H 0.8067 0.2140 0.6704 0.054 Uiso 1 1 calc R
H72B H 0.7102 0.2225 0.6511 0.054 Uiso 1 1 calc R
C73 C 0.8076(8) 0.2800(4) 0.6370(3) 0.054(3) Uani 1 1 d .
H73A H 0.8755 0.2825 0.6365 0.065 Uiso 1 1 calc R
H73B H 0.7842 0.3063 0.6541 0.065 Uiso 1 1 calc R
C74 C 0.7677(7) 0.2921(4) 0.6002(3) 0.045(3) Uani 1 1 d .
H74A H 0.6997 0.2914 0.6012 0.055 Uiso 1 1 calc R
H74B H 0.7869 0.3282 0.5928 0.055 Uiso 1 1 calc R
C75 C 0.7997(7) 0.2530(5) 0.5746(3) 0.051(3) Uani 1 1 d .
H75 H 0.8684 0.2529 0.5758 0.061 Uiso 1 1 calc R
C76 C 0.7728(6) 0.2624(4) 0.5349(3) 0.043(3) Uani 1 1 d .
H76 H 0.7952 0.2986 0.5280 0.052 Uiso 1 1 calc R
C77 C 0.8220(6) 0.2223(4) 0.5131(3) 0.042(3) Uani 1 1 d .
H77A H 0.8885 0.2223 0.5186 0.051 Uiso 1 1 calc R
H77B H 0.8142 0.2304 0.4880 0.051 Uiso 1 1 calc R
C78 C 0.7784(6) 0.1678(4) 0.5221(3) 0.042(3) Uani 1 1 d .
H78 H 0.8114 0.1405 0.5078 0.050 Uiso 1 1 calc R
C79 C 0.7949(7) 0.1540(4) 0.5588(3) 0.043(3) Uani 1 1 d .
H79A H 0.8613 0.1464 0.5619 0.052 Uiso 1 1 calc R
H79B H 0.7610 0.1208 0.5643 0.052 Uiso 1 1 calc R
C80 C 0.6705(7) 0.2610(4) 0.5295(3) 0.040(3) Uani 1 1 d .
H80A H 0.6401 0.2507 0.5516 0.048 Uiso 1 1 calc R
H80B H 0.6486 0.2971 0.5231 0.048 Uiso 1 1 calc R
C81 C 0.5435(7) 0.2240(4) 0.4938(3) 0.043(3) Uani 1 1 d .
H81A H 0.5246 0.2609 0.4883 0.052 Uiso 1 1 calc R
H81B H 0.5085 0.2120 0.5145 0.052 Uiso 1 1 calc R
C82 C 0.5229(7) 0.1877(4) 0.4631(3) 0.046(3) Uani 1 1 d .
H82A H 0.4557 0.1868 0.4589 0.055 Uiso 1 1 calc R
H82B H 0.5527 0.2021 0.4419 0.055 Uiso 1 1 calc R
C83 C 0.5572(6) 0.1316(4) 0.4696(3) 0.041(3) Uani 1 1 d .
H83A H 0.5211 0.1155 0.4888 0.050 Uiso 1 1 calc R
H83B H 0.5475 0.1098 0.4484 0.050 Uiso 1 1 calc R
C84 C 0.6577(7) 0.1307(4) 0.4791(3) 0.043(3) Uani 1 1 d .
H84A H 0.6948 0.1429 0.4590 0.052 Uiso 1 1 calc R
H84B H 0.6765 0.0938 0.4848 0.052 Uiso 1 1 calc R
C85 C 0.6762(7) 0.1666(4) 0.5103(3) 0.045(3) Uani 1 1 d .
H85 H 0.6383 0.1534 0.5303 0.054 Uiso 1 1 calc R
N1 N 0.8059(6) 1.0219(3) 0.1773(3) 0.055(3) Uani 1 1 d .
H1 H 0.7591 1.0353 0.1633 0.066 Uiso 1 1 calc R
N2 N 0.7671(7) 1.1651(4) 0.1718(3) 0.067(3) Uani 1 1 d .
H2 H 0.7973 1.1904 0.1853 0.080 Uiso 1 1 calc R
N3 N 0.8246(6) 0.0533(3) 0.3729(3) 0.053(3) Uani 1 1 d .
H3 H 0.8697 0.0661 0.3879 0.064 Uiso 1 1 calc R
N4 N 1.0323(7) 0.0711(4) 0.3566(3) 0.063(3) Uani 1 1 d .
H4 H 0.9939 0.0804 0.3750 0.076 Uiso 1 1 calc R
N5 N 0.6564(6) 0.6328(4) 0.3154(3) 0.064(3) Uani 1 1 d .
H5 H 0.6234 0.6627 0.3085 0.077 Uiso 1 1 calc R
N6 N 0.7665(5) 0.7625(4) 0.3119(2) 0.055(3) Uani 1 1 d .
H6 H 0.8268 0.7705 0.3180 0.066 Uiso 1 1 calc R
N7 N 0.7672(5) 0.1958(3) 0.5846(2) 0.047(2) Uani 1 1 d .
H7 H 0.7033 0.1961 0.5857 0.056 Uiso 1 1 calc R
N8 N 0.6445(5) 0.2223(3) 0.5014(2) 0.042(2) Uani 1 1 d .
H8 H 0.6751 0.2326 0.4812 0.051 Uiso 1 1 calc R
O91 O 0.0946(13) 0.3156(4) 0.0939(4) 0.079(5) Uiso 0.50 1 d PD
O92 O 0.0893(19) 0.2403(5) 0.0957(5) 0.140(9) Uiso 0.50 1 d PD
O93 O 0.1400(16) 0.4199(6) -0.0163(5) 0.105(7) Uiso 0.50 1 d PD
O94 O 0.1501(10) 0.3776(5) -0.0665(3) 0.049(4) Uiso 0.50 1 d PD
O95 O 0.1428(15) 0.1833(8) -0.0590(4) 0.102(7) Uiso 0.50 1 d PD
O96 O 0.138(3) 0.1402(7) -0.0174(9) 0.217(16) Uiso 0.50 1 d PD
C91 C 0.095(2) 0.2776(5) 0.0776(3) 0.083(9) Uiso 0.50 1 d PD
C92 C 0.125(3) 0.1849(6) -0.0286(4) 0.148(16) Uiso 0.50 1 d PD
C93 C 0.1382(17) 0.3789(5) -0.0345(3) 0.065(7) Uiso 0.50 1 d PD
C94 C 0.1080(9) 0.2364(3) 0.0226(3) 0.084(8) Uiso 0.50 1 d PGD
C95 C 0.1182(10) 0.2357(4) -0.0135(3) 0.061(6) Uiso 0.50 1 d PGD
C96 C 0.1260(11) 0.2833(5) -0.0318(3) 0.045(5) Uiso 0.50 1 d PG
C97 C 0.1235(11) 0.3316(4) -0.0141(3) 0.039(5) Uiso 0.50 1 d PGD
C98 C 0.1133(12) 0.3324(3) 0.0219(3) 0.074(8) Uiso 0.50 1 d PGD
C99 C 0.1055(11) 0.2848(4) 0.0403(3) 0.081(8) Uiso 0.50 1 d PGD
O101 O 0.8882(9) 0.0367(5) 0.0009(4) 0.043(3) Uiso 0.50 1 d P
O102 O 0.8441(10) 0.0915(6) 0.0458(4) 0.053(4) Uiso 0.50 1 d P
O103 O 0.8569(18) 0.2899(10) 0.0272(7) 0.132(9) Uiso 0.50 1 d P
O104 O 0.8663(17) 0.3190(9) -0.0183(6) 0.115(8) Uiso 0.50 1 d P
O105 O 0.9705(8) 0.2116(5) -0.1142(3) 0.035(3) Uiso 0.50 1 d P
O106 O 0.9419(11) 0.1240(6) -0.1145(4) 0.063(4) Uiso 0.50 1 d P
C101 C 0.8652(13) 0.0788(7) 0.0150(5) 0.033(4) Uiso 0.50 1 d P
C102 C 0.858(2) 0.2772(12) -0.0026(8) 0.083(9) Uiso 0.50 1 d P
C103 C 0.9411(15) 0.1673(9) -0.1018(6) 0.052(6) Uiso 0.50 1 d P
C104 C 0.8748(8) 0.1316(4) -0.0085(3) 0.054(6) Uiso 0.50 1 d PG
C105 C 0.8602(9) 0.1818(4) 0.0057(3) 0.054(6) Uiso 0.50 1 d PG
C106 C 0.8716(11) 0.2271(4) -0.0147(4) 0.050(6) Uiso 0.50 1 d PG
C107 C 0.8977(11) 0.2221(4) -0.0494(4) 0.052(6) Uiso 0.50 1 d PG
C108 C 0.9123(10) 0.1719(5) -0.0637(3) 0.039(5) Uiso 0.50 1 d PG
C109 C 0.9008(9) 0.1266(4) -0.0433(3) 0.048(5) Uiso 0.50 1 d PG
O111 O 0.6914(6) 0.0384(3) 0.1173(2) 0.071(2) Uiso 1 1 d .
O112 O 0.8060(6) 0.4147(4) 0.1585(2) 0.086(3) Uiso 1 1 d D
O113 O 0.4840(7) 0.4129(4) 0.1912(3) 0.098(3) Uiso 1 1 d .
O114 O 0.5619(7) 0.9578(4) 0.1127(3) 0.084(3) Uiso 1 1 d .
O115 O 0.5226(9) 0.1642(5) 0.3330(4) 0.042(3) Uiso 0.50 1 d P
O116 O 0.2902(11) 0.0975(6) 0.4885(4) 0.061(4) Uiso 0.50 1 d P
O117 O 0.4469(13) 0.0706(7) 0.3632(5) 0.080(5) Uiso 0.50 1 d P
O118 O 0.0627(14) 0.1054(8) 0.0717(5) 0.094(6) Uiso 0.50 1 d P
O119 O 0.5312(9) 0.3018(5) 0.1741(4) 0.043(3) Uiso 0.50 1 d P
O120 O 0.2421(18) 0.1014(10) 0.0687(7) 0.058(7) Uiso 0.30 1 d P
O121 O 0.6344(16) 0.0063(8) 0.3170(6) 0.072(6) Uiso 0.40 1 d P
O122 O 0.4252(9) 0.5933(8) 0.2204(6) 0.075(6) Uiso 0.40 1 d PD
O123 O 0.1728(16) 0.5237(9) 0.9742(6) 0.082(7) Uiso 0.40 1 d P
O124 O 0.034(2) 0.0184(11) 0.4477(8) 0.069(8) Uiso 0.30 1 d P
O125 O 0.750(2) 0.4712(11) 0.1011(8) 0.075(8) Uiso 0.30 1 d P
O126 O 0.459(2) 0.9929(11) 0.4678(7) 0.068(8) Uiso 0.30 1 d P
O127 O 0.325(2) 0.0651(11) 0.4183(8) 0.069(8) Uiso 0.30 1 d P

loop_
_atom_site_aniso_label
_atom_site_aniso_U_11
_atom_site_aniso_U_22
_atom_site_aniso_U_33
_atom_site_aniso_U_23
_atom_site_aniso_U_13
_atom_site_aniso_U_12
Mo1 0.0263(4) 0.0318(4) 0.0350(5) -0.0032(4) -0.0036(4) -0.0015(3)
Mo2 0.0212(4) 0.0357(4) 0.0398(5) 0.0012(4) -0.0016(4) -0.0014(3)
Mo3 0.0224(4) 0.0339(4) 0.0361(5) 0.0044(4) -0.0024(4) 0.0043(3)
Mo4 0.0257(4) 0.0300(4) 0.0286(4) 0.0073(4) 0.0011(3) 0.0015(3)
Mo5 0.0244(4) 0.0333(4) 0.0244(4) 0.0034(4) 0.0016(3) -0.0005(3)
Mo6 0.0255(4) 0.0311(4) 0.0327(5) -0.0043(4) -0.0015(3) 0.0014(3)
Mo7 0.0220(4) 0.0328(4) 0.0307(5) 0.0071(4) 0.0022(3) 0.0004(3)
Mo8 0.0268(4) 0.0304(4) 0.0295(5) 0.0045(4) 0.0041(4) 0.0033(3)
Mo9 0.0272(4) 0.0291(4) 0.0283(4) 0.0033(4) 0.0025(3) -0.0019(3)
Mo10 0.0202(4) 0.0345(4) 0.0269(4) 0.0039(4) -0.0007(3) -0.0013(3)
Mo11 0.0214(4) 0.0319(4) 0.0294(4) 0.0041(4) -0.0010(3) 0.0022(3)
Mo12 0.0229(4) 0.0295(4) 0.0313(5) 0.0064(4) 0.0005(3) -0.0009(3)
Na 0.0227(16) 0.0334(16) 0.0257(18) 0.0082(15) 0.0004(14) 0.0015(13)
P1 0.0227(11) 0.0378(12) 0.0315(14) -0.0006(11) -0.0033(11) 0.0015(10)
P2 0.0454(15) 0.0510(16) 0.114(3) -0.0237(18) -0.0370(18) 0.0055(13)
P3 0.0398(15) 0.0558(16) 0.0532(18) 0.0275(14) -0.0072(14) 0.0030(13)
P4 0.0331(13) 0.0496(14) 0.0287(14) -0.0048(12) 0.0004(11) 0.0012(11)
P5 0.0248(11) 0.0308(11) 0.0238(13) 0.0044(10) 0.0009(10) -0.0007(9)
P6 0.0408(15) 0.0472(14) 0.0359(16) 0.0014(13) 0.0097(12) -0.0083(12)
P7 0.0331(13) 0.0514(15) 0.0345(15) -0.0029(13) -0.0034(12) -0.0016(12)
P8 0.0311(13) 0.0344(12) 0.0310(14) 0.0086(12) 0.0055(11) 0.0068(10)
O11 0.047(4) 0.065(4) 0.018(3) 0.007(3) -0.007(3) 0.007(3)
O12 0.026(3) 0.030(3) 0.038(4) 0.007(3) 0.001(3) -0.001(2)
O13 0.024(3) 0.040(3) 0.022(3) 0.001(3) 0.006(3) 0.002(3)
O14 0.025(3) 0.026(3) 0.039(4) 0.006(3) -0.016(3) -0.004(2)
O15 0.025(3) 0.028(3) 0.055(4) -0.003(3) 0.001(3) 0.001(3)
O16 0.021(3) 0.056(4) 0.061(5) 0.000(4) 0.014(3) -0.006(3)
O17 0.025(3) 0.041(3) 0.049(4) -0.008(3) 0.000(3) 0.003(3)
O18 0.036(3) 0.027(3) 0.034(4) 0.009(3) 0.002(3) 0.004(3)
O19 0.026(3) 0.037(3) 0.047(4) 0.011(3) -0.002(3) 0.004(3)
O20 0.034(3) 0.043(3) 0.036(4) 0.000(3) 0.004(3) 0.002(3)
O21 0.032(3) 0.038(3) 0.067(5) -0.012(4) -0.004(3) 0.003(3)
O22 0.029(3) 0.051(4) 0.050(5) -0.008(3) -0.001(3) -0.008(3)
O23 0.067(6) 0.070(6) 0.237(14) 0.019(8) 0.029(8) -0.023(5)
O24 0.053(5) 0.137(7) 0.073(5) -0.079(5) -0.006(4) 0.009(5)
O25 0.033(3) 0.031(3) 0.036(4) 0.000(3) 0.007(3) -0.001(3)
O26 0.028(3) 0.043(3) 0.042(4) 0.005(3) -0.007(3) 0.002(3)
O27 0.023(3) 0.039(3) 0.035(4) -0.014(3) 0.013(3) -0.007(3)
O28 0.022(3) 0.038(3) 0.034(4) 0.010(3) 0.007(3) 0.000(3)
O29 0.017(3) 0.030(3) 0.042(4) -0.006(3) 0.000(3) 0.003(2)
O30 0.038(3) 0.031(3) 0.041(4) -0.010(3) 0.003(3) -0.011(3)
O31 0.033(3) 0.046(4) 0.045(4) 0.010(3) -0.004(3) 0.009(3)
O32 0.033(3) 0.043(3) 0.038(4) 0.012(3) -0.013(3) 0.001(3)
O33 0.073(6) 0.146(8) 0.033(5) 0.011(5) -0.007(4) -0.021(6)
O34 0.051(5) 0.058(4) 0.163(9) 0.066(5) 0.000(5) 0.011(4)
O35 0.025(3) 0.041(3) 0.018(3) 0.007(3) 0.000(3) 0.004(3)
O36 0.025(3) 0.025(3) 0.024(3) 0.003(3) 0.000(3) -0.002(2)
O37 0.020(3) 0.031(3) 0.031(4) 0.001(3) 0.004(3) 0.000(2)
O38 0.029(3) 0.041(3) 0.030(4) 0.002(3) -0.005(3) 0.007(3)
O39 0.022(3) 0.025(3) 0.029(4) 0.003(3) 0.004(3) 0.004(2)
O40 0.025(3) 0.030(3) 0.032(4) 0.003(3) -0.008(3) 0.001(3)
O41 0.030(3) 0.043(3) 0.031(4) -0.005(3) 0.007(3) -0.001(3)
O42 0.052(4) 0.028(3) 0.032(4) -0.007(3) 0.005(3) -0.002(3)
O43 0.050(4) 0.061(4) 0.051(5) -0.015(4) -0.015(4) 0.011(4)
O44 0.042(4) 0.064(4) 0.045(5) -0.003(4) 0.005(3) 0.008(3)
O51 0.015(3) 0.027(3) 0.031(3) 0.002(3) 0.000(3) 0.003(2)
O52 0.024(3) 0.036(3) 0.028(4) 0.003(3) 0.006(3) 0.004(3)
O53 0.027(3) 0.031(3) 0.015(3) 0.001(3) 0.002(3) 0.003(2)
O54 0.025(3) 0.041(3) 0.040(4) 0.012(3) -0.005(3) -0.002(3)
O55 0.022(3) 0.032(3) 0.046(4) 0.010(3) -0.004(3) 0.001(2)
O56 0.034(3) 0.035(3) 0.046(4) 0.009(3) 0.010(3) 0.011(3)
O57 0.040(4) 0.032(3) 0.042(4) 0.002(3) 0.007(3) -0.006(3)
O58 0.026(3) 0.033(3) 0.031(4) 0.000(3) -0.002(3) -0.004(3)
O59 0.029(3) 0.034(3) 0.037(4) 0.000(3) 0.006(3) -0.004(3)
O60 0.034(3) 0.030(3) 0.032(4) 0.006(3) -0.013(3) -0.005(3)
O61 0.034(3) 0.039(3) 0.030(4) 0.004(3) 0.014(3) 0.001(3)
O62 0.036(3) 0.033(3) 0.032(4) -0.005(3) 0.004(3) -0.008(3)
O63 0.030(4) 0.062(5) 0.113(7) 0.004(5) -0.006(4) 0.000(4)
O64 0.098(6) 0.061(5) 0.049(5) -0.002(4) 0.029(4) -0.031(4)
O65 0.024(3) 0.043(3) 0.025(3) 0.002(3) 0.000(3) -0.001(3)
O66 0.021(3) 0.034(3) 0.036(4) 0.001(3) 0.003(3) 0.004(3)
O67 0.027(3) 0.025(3) 0.031(4) 0.004(3) -0.001(3) -0.002(2)
O68 0.014(3) 0.036(3) 0.042(4) 0.000(3) -0.004(3) -0.002(2)
O69 0.027(3) 0.033(3) 0.042(4) 0.001(3) -0.006(3) 0.000(3)
O70 0.027(3) 0.030(3) 0.033(4) 0.012(3) 0.006(3) 0.005(3)
O71 0.030(3) 0.038(3) 0.035(4) 0.001(3) -0.003(3) -0.004(3)
O72 0.024(3) 0.047(3) 0.034(4) -0.008(3) -0.014(3) -0.005(3)
O73 0.093(6) 0.070(5) 0.030(4) 0.002(4) -0.006(4) 0.023(4)
O74 0.036(4) 0.074(5) 0.086(6) -0.027(5) -0.011(4) -0.013(4)
O81 0.028(3) 0.043(3) 0.047(4) 0.012(3) -0.011(3) 0.002(3)
O82 0.024(3) 0.040(3) 0.045(4) 0.012(3) 0.002(3) 0.001(3)
O83 0.044(4) 0.049(4) 0.040(4) 0.000(3) 0.005(3) 0.018(3)
O84 0.051(4) 0.041(4) 0.051(5) -0.003(4) 0.002(4) 0.009(3)
C11 0.031(5) 0.051(6) 0.086(9) -0.035(6) -0.015(6) 0.001(5)
C12 0.059(7) 0.057(6) 0.074(9) -0.023(6) -0.033(7) 0.001(6)
C13 0.048(7) 0.083(8) 0.067(9) 0.014(7) -0.005(6) 0.016(6)
C14 0.065(8) 0.078(8) 0.079(10) -0.015(8) 0.004(7) 0.010(7)
C15 0.060(7) 0.057(7) 0.057(8) -0.019(6) 0.004(6) 0.010(6)
C16 0.052(7) 0.082(8) 0.080(9) -0.044(7) -0.026(6) 0.028(6)
C17 0.036(6) 0.065(7) 0.098(10) -0.051(7) 0.000(6) 0.007(5)
C18 0.046(6) 0.071(7) 0.069(8) -0.044(6) 0.003(6) -0.018(6)
C19 0.025(6) 0.098(9) 0.082(9) -0.037(8) 0.008(6) -0.010(6)
C20 0.061(7) 0.034(5) 0.088(10) -0.007(6) -0.008(7) 0.011(5)
C25 0.058(7) 0.068(7) 0.085(10) -0.031(7) 0.002(7) -0.025(6)
C31 0.051(7) 0.045(6) 0.077(9) -0.004(6) 0.002(6) 0.009(5)
C32 0.107(11) 0.068(8) 0.052(8) 0.002(7) 0.015(8) 0.005(8)
C33 0.107(12) 0.072(9) 0.125(14) 0.014(10) 0.036(11) 0.013(9)
C34 0.104(11) 0.058(7) 0.167(16) 0.036(10) 0.052(11) 0.031(8)
C35 0.070(8) 0.037(6) 0.097(11) -0.002(7) 0.015(8) 0.001(6)
C36 0.090(10) 0.033(5) 0.090(10) -0.005(7) 0.017(8) 0.008(6)
C37 0.104(11) 0.065(8) 0.083(10) -0.017(8) 0.018(9) 0.012(8)
C38 0.063(7) 0.053(6) 0.047(7) -0.002(6) -0.001(6) 0.025(6)
C39 0.086(9) 0.044(6) 0.069(9) -0.007(6) -0.032(7) 0.015(6)
C40 0.101(9) 0.047(6) 0.048(7) 0.009(6) 0.032(7) 0.028(6)
C41 0.064(7) 0.071(8) 0.060(8) 0.008(7) 0.021(7) 0.011(6)
C42 0.063(8) 0.071(8) 0.080(10) 0.012(7) 0.023(7) 0.030(6)
C43 0.090(9) 0.081(8) 0.049(8) 0.000(7) 0.031(7) 0.032(7)
C44 0.112(10) 0.042(6) 0.038(7) 0.006(6) 0.023(7) 0.007(7)
C45 0.074(8) 0.039(5) 0.039(6) 0.012(5) -0.005(6) 0.009(6)
C51 0.040(7) 0.057(7) 0.192(16) -0.055(9) -0.035(9) -0.001(6)
C52 0.043(6) 0.037(5) 0.124(12) -0.023(7) -0.016(7) -0.001(5)
C53 0.047(7) 0.068(7) 0.135(13) 0.042(8) -0.018(8) -0.021(6)
C54 0.122(13) 0.094(10) 0.063(10) 0.000(9) 0.005(9) -0.020(10)
C55 0.053(7) 0.044(6) 0.094(10) 0.029(7) -0.017(7) 0.007(5)
C56 0.062(7) 0.059(6) 0.081(8) 0.047(6) -0.033(6) -0.019(6)
C57 0.022(5) 0.051(6) 0.161(14) 0.015(8) -0.019(7) 0.014(5)
C58 0.030(6) 0.144(12) 0.122(13) -0.069(10) 0.008(8) -0.007(7)
C59 0.037(7) 0.173(13) 0.224(17) -0.149(12) 0.013(9) -0.008(8)
C60 0.054(6) 0.043(5) 0.042(6) -0.001(5) 0.023(5) 0.010(5)
C61 0.060(9) 0.114(10) 0.174(15) 0.100(10) 0.018(9) 0.020(8)
C62 0.055(8) 0.238(12) 0.215(12) 0.217(10) -0.059(8) -0.043(9)
C63 0.132(14) 0.44(3) 0.076(11) 0.146(15) -0.038(10) -0.147(17)
C64 0.098(8) 0.39(2) 0.045(9) -0.014(13) 0.023(8) -0.167(12)
C65 0.039(7) 0.206(17) 0.048(8) -0.001(10) -0.009(6) -0.016(9)
C71 0.021(5) 0.090(8) 0.029(6) -0.003(6) -0.007(4) -0.002(5)
C72 0.012(4) 0.068(7) 0.055(7) 0.003(6) 0.001(5) 0.005(4)
C73 0.043(6) 0.072(8) 0.049(8) -0.003(6) 0.000(5) -0.003(5)
C74 0.042(6) 0.046(6) 0.048(7) 0.007(5) -0.001(5) -0.007(5)
C75 0.032(5) 0.077(8) 0.043(7) 0.005(6) 0.007(5) -0.002(5)
C76 0.027(5) 0.056(6) 0.048(6) 0.017(5) 0.004(5) 0.005(5)
C77 0.025(5) 0.059(6) 0.044(6) 0.009(5) 0.010(5) -0.007(5)
C78 0.025(5) 0.056(6) 0.045(6) 0.009(5) 0.014(5) 0.009(4)
C79 0.033(5) 0.066(7) 0.031(6) -0.007(5) 0.007(5) 0.005(5)
C80 0.041(5) 0.042(5) 0.037(6) -0.007(5) 0.000(5) 0.006(5)
C81 0.029(5) 0.050(6) 0.051(7) 0.009(5) 0.002(5) -0.001(5)
C82 0.038(6) 0.051(6) 0.049(7) 0.024(5) -0.002(5) -0.001(5)
C83 0.027(5) 0.058(6) 0.039(6) 0.011(5) 0.006(5) -0.002(5)
C84 0.046(6) 0.043(5) 0.040(6) 0.019(5) 0.009(5) 0.005(5)
C85 0.048(6) 0.048(6) 0.039(6) 0.016(5) 0.009(5) 0.008(5)
N1 0.032(5) 0.053(5) 0.080(7) -0.043(5) 0.005(4) 0.011(4)
N2 0.062(6) 0.070(6) 0.069(7) -0.035(6) -0.019(5) 0.016(5)
N3 0.054(5) 0.041(4) 0.064(6) 0.001(5) -0.002(5) 0.010(4)
N4 0.068(6) 0.075(6) 0.045(6) 0.014(5) 0.001(5) 0.031(5)
N5 0.036(5) 0.070(6) 0.087(8) -0.033(6) -0.005(5) 0.019(5)
N6 0.023(4) 0.087(6) 0.054(6) 0.042(5) 0.009(4) -0.006(4)
N7 0.021(4) 0.059(5) 0.060(6) 0.024(5) 0.015(4) -0.004(4)
N8 0.023(4) 0.056(5) 0.047(5) 0.026(4) 0.007(4) 0.015(4)

loop_
_atom_type_symbol
_atom_type_description
_atom_type_scat_dispersion_real
_atom_type_scat_dispersion_imag
_atom_type_scat_source
Mo Mo -1.6832 0.6857 'International Tables Vol C Tables 4.2.6.8 and 6.1.1.4'
Na Na 0.0362 0.0249 'International Tables Vol C Tables 4.2.6.8 and 6.1.1.4'
P P 0.1023 0.0942 'International Tables Vol C Tables 4.2.6.8 and 6.1.1.4'
O O 0.0106 0.0060 'International Tables Vol C Tables 4.2.6.8 and 6.1.1.4'
C C 0.0033 0.0016 'International Tables Vol C Tables 4.2.6.8 and 6.1.1.4'
N N 0.0061 0.0033 'International Tables Vol C Tables 4.2.6.8 and 6.1.1.4'
H H 0.0000 0.0000 'International Tables Vol C Tables 4.2.6.8 and 6.1.1.4'

loop_
_geom_angle_atom_site_label_1
_geom_angle_atom_site_label_2
_geom_angle_atom_site_label_3
_geom_angle
O15 Mo1 O37 102.0(3)
O15 Mo1 O30 105.9(3)
O37 Mo1 O30 94.6(2)
O15 Mo1 O22 93.9(3)
O37 Mo1 O22 162.4(2)
O30 Mo1 O22 88.2(3)
O15 Mo1 O25 98.7(3)
O37 Mo1 O25 85.0(2)
O30 Mo1 O25 154.9(2)
O22 Mo1 O25 85.1(2)
O15 Mo1 O14 169.3(3)
O37 Mo1 O14 83.3(2)
O30 Mo1 O14 82.7(2)
O22 Mo1 O14 79.8(2)
O25 Mo1 O14 72.3(2)
O15 Mo1 Mo6 101.5(2)
O37 Mo1 Mo6 48.52(17)
O30 Mo1 Mo6 47.47(18)
O22 Mo1 Mo6 135.45(19)
O25 Mo1 Mo6 132.13(16)
O14 Mo1 Mo6 89.01(14)
O16 Mo2 O26 105.8(3)
O16 Mo2 O35 101.9(3)
O26 Mo2 O35 94.3(2)
O16 Mo2 O21 97.3(3)
O26 Mo2 O21 86.6(3)
O35 Mo2 O21 159.7(2)
O16 Mo2 O25 100.0(3)
O26 Mo2 O25 153.9(3)
O35 Mo2 O25 84.3(2)
O21 Mo2 O25 86.0(2)
O16 Mo2 O14 170.0(3)
O26 Mo2 O14 82.7(2)
O35 Mo2 O14 82.3(2)
O21 Mo2 O14 77.7(2)
O25 Mo2 O14 71.2(2)
O16 Mo2 Mo3 101.1(2)
O26 Mo2 Mo3 48.06(18)
O35 Mo2 Mo3 47.71(16)
O21 Mo2 Mo3 134.17(19)
O25 Mo2 Mo3 130.49(16)
O14 Mo2 Mo3 88.47(13)
O17 Mo3 O35 102.8(3)
O17 Mo3 O26 106.0(3)
O35 Mo3 O26 95.2(2)
O17 Mo3 O31 94.5(3)
O35 Mo3 O31 161.4(2)
O26 Mo3 O31 86.3(3)
O17 Mo3 O27 99.4(3)
O35 Mo3 O27 85.4(2)
O26 Mo3 O27 153.7(2)
O31 Mo3 O27 85.2(2)
O17 Mo3 O12 167.7(2)
O35 Mo3 O12 83.6(2)
O26 Mo3 O12 83.5(2)
O31 Mo3 O12 78.2(2)
O27 Mo3 O12 70.4(2)
O17 Mo3 Mo2 102.1(2)
O35 Mo3 Mo2 48.70(17)
O26 Mo3 Mo2 47.93(18)
O31 Mo3 Mo2 133.97(18)
O27 Mo3 Mo2 132.49(16)
O12 Mo3 Mo2 90.04(14)
O18 Mo4 O36 103.2(3)
O18 Mo4 O28 105.8(3)
O36 Mo4 O28 95.1(2)
O18 Mo4 O32 95.2(3)
O36 Mo4 O32 160.4(2)
O28 Mo4 O32 86.1(2)
O18 Mo4 O27 100.2(3)
O36 Mo4 O27 85.3(2)
O28 Mo4 O27 153.2(2)
O32 Mo4 O27 85.0(2)
O18 Mo4 O12 168.5(2)
O36 Mo4 O12 83.3(2)
O28 Mo4 O12 82.8(2)
O32 Mo4 O12 77.4(2)
O27 Mo4 O12 70.6(2)
O18 Mo4 Mo5 101.7(2)
O36 Mo4 Mo5 48.58(17)
O28 Mo4 Mo5 48.19(17)
O32 Mo4 Mo5 133.99(19)
O27 Mo4 Mo5 132.25(17)
O12 Mo4 Mo5 89.79(14)
O19 Mo5 O28 106.5(3)
O19 Mo5 O36 102.5(3)
O28 Mo5 O36 94.9(2)
O19 Mo5 O41 95.4(3)
O28 Mo5 O41 86.4(2)
O36 Mo5 O41 160.9(2)
O19 Mo5 O29 100.5(2)
O28 Mo5 O29 152.3(2)
O36 Mo5 O29 85.6(2)
O41 Mo5 O29 84.6(2)
O19 Mo5 O13 169.9(2)
O28 Mo5 O13 81.7(2)
O36 Mo5 O13 82.3(2)
O41 Mo5 O13 79.0(2)
O29 Mo5 O13 70.8(2)
O19 Mo5 Mo4 101.7(2)
O28 Mo5 Mo4 48.38(18)
O36 Mo5 Mo4 48.08(16)
O41 Mo5 Mo4 134.51(17)
O29 Mo5 Mo4 131.87(16)
O13 Mo5 Mo4 88.20(14)
O20 Mo6 O30 105.3(3)
O20 Mo6 O37 101.6(3)
O30 Mo6 O37 95.5(2)
O20 Mo6 O42 96.3(3)
O30 Mo6 O42 85.2(3)
O37 Mo6 O42 161.2(2)
O20 Mo6 O29 99.2(3)
O30 Mo6 O29 154.4(2)
O37 Mo6 O29 86.7(2)
O42 Mo6 O29 84.7(2)
O20 Mo6 O13 169.7(3)
O30 Mo6 O13 82.9(2)
O37 Mo6 O13 83.4(2)
O42 Mo6 O13 78.0(2)
O29 Mo6 O13 71.9(2)
O20 Mo6 Mo1 100.8(2)
O30 Mo6 Mo1 48.94(19)
O37 Mo6 Mo1 47.99(16)
O42 Mo6 Mo1 133.82(18)
O29 Mo6 Mo1 133.25(16)
O13 Mo6 Mo1 89.29(14)
O55 Mo7 O70 106.2(3)
O55 Mo7 O38 102.9(3)
O70 Mo7 O38 95.0(2)
O55 Mo7 O61 95.9(3)
O70 Mo7 O61 86.2(2)
O38 Mo7 O61 160.0(2)
O55 Mo7 O65 99.7(2)
O70 Mo7 O65 153.2(2)
O38 Mo7 O65 85.4(2)
O61 Mo7 O65 84.7(2)
O55 Mo7 O52 170.0(2)
O70 Mo7 O52 82.3(2)
O38 Mo7 O52 81.2(2)
O61 Mo7 O52 79.2(2)
O65 Mo7 O52 71.3(2)
O55 Mo7 Mo12 101.2(2)
O70 Mo7 Mo12 48.04(18)
O38 Mo7 Mo12 48.79(17)
O61 Mo7 Mo12 133.92(17)
O65 Mo7 Mo12 132.73(16)
O52 Mo7 Mo12 88.39(14)
O56 Mo8 O66 106.3(3)
O56 Mo8 O39 102.1(3)
O66 Mo8 O39 95.8(2)
O56 Mo8 O62 95.2(3)
O66 Mo8 O62 84.9(2)
O39 Mo8 O62 161.8(2)
O56 Mo8 O65 97.6(3)
O66 Mo8 O65 155.1(2)
O39 Mo8 O65 86.0(2)
O62 Mo8 O65 85.9(2)
O56 Mo8 O52 167.9(3)
O66 Mo8 O52 83.7(2)
O39 Mo8 O52 83.3(2)
O62 Mo8 O52 78.7(2)
O65 Mo8 O52 71.8(2)
O56 Mo8 Mo9 101.7(2)
O66 Mo8 Mo9 48.95(18)
O39 Mo8 Mo9 48.29(16)
O62 Mo8 Mo9 133.60(17)
O65 Mo8 Mo9 133.03(16)
O52 Mo8 Mo9 89.93(14)
O57 Mo9 O39 103.3(3)
O57 Mo9 O66 106.1(3)
O39 Mo9 O66 95.2(2)
O57 Mo9 O71 93.5(3)
O39 Mo9 O71 161.4(2)
O66 Mo9 O71 87.8(2)
O57 Mo9 O67 100.2(3)
O39 Mo9 O67 84.8(2)
O66 Mo9 O67 152.9(2)
O71 Mo9 O67 84.4(2)
O57 Mo9 O53 169.5(3)
O39 Mo9 O53 83.4(2)
O66 Mo9 O53 81.0(2)
O71 Mo9 O53 78.9(2)
O67 Mo9 O53 72.1(2)
O57 Mo9 Mo8 102.5(2)
O39 Mo9 Mo8 48.53(16)
O66 Mo9 Mo8 48.10(17)
O71 Mo9 Mo8 135.57(18)
O67 Mo9 Mo8 131.48(15)
O53 Mo9 Mo8 87.94(13)
O58 Mo10 O40 101.3(3)
O58 Mo10 O68 105.2(3)
O40 Mo10 O68 96.1(2)
O58 Mo10 O72 95.0(3)
O40 Mo10 O72 162.0(2)
O68 Mo10 O72 86.9(2)
O58 Mo10 O67 95.7(2)
O40 Mo10 O67 85.2(2)
O68 Mo10 O67 158.3(2)
O72 Mo10 O67 85.7(2)
O58 Mo10 O53 167.1(2)
O40 Mo10 O53 83.5(2)
O68 Mo10 O53 86.0(2)
O72 Mo10 O53 79.0(2)
O67 Mo10 O53 72.6(2)
O58 Mo10 Mo11 101.33(19)
O40 Mo10 Mo11 48.56(16)
O68 Mo10 Mo11 48.72(17)
O72 Mo10 Mo11 135.22(17)
O67 Mo10 Mo11 132.83(15)
O53 Mo10 Mo11 90.84(14)
O59 Mo11 O40 101.5(3)
O59 Mo11 O68 105.0(3)
O40 Mo11 O68 95.5(2)
O59 Mo11 O81 96.0(3)
O40 Mo11 O81 160.6(2)
O68 Mo11 O81 87.8(2)
O59 Mo11 O69 98.6(3)
O40 Mo11 O69 84.7(2)
O68 Mo11 O69 155.9(2)
O81 Mo11 O69 84.6(2)
O59 Mo11 O51 170.4(2)
O40 Mo11 O51 81.2(2)
O68 Mo11 O51 83.7(2)
O81 Mo11 O51 80.2(2)
O69 Mo11 O51 72.4(2)
O59 Mo11 Mo10 101.2(2)
O40 Mo11 Mo10 48.02(16)
O68 Mo11 Mo10 48.69(17)
O81 Mo11 Mo10 135.97(18)
O69 Mo11 Mo10 131.34(16)
O51 Mo11 Mo10 87.45(13)
O60 Mo12 O70 105.6(3)
O60 Mo12 O38 102.4(3)
O70 Mo12 O38 94.5(2)
O60 Mo12 O82 94.8(3)
O70 Mo12 O82 88.1(2)
O38 Mo12 O82 161.2(2)
O60 Mo12 O69 98.8(3)
O70 Mo12 O69 155.0(2)
O38 Mo12 O69 85.4(2)
O82 Mo12 O69 84.5(2)
O60 Mo12 O51 169.9(2)
O70 Mo12 O51 82.2(2)
O38 Mo12 O51 83.0(2)
O82 Mo12 O51 78.8(2)
O69 Mo12 O51 72.9(2)
O60 Mo12 Mo7 100.3(2)
O70 Mo12 Mo7 47.97(16)
O38 Mo12 Mo7 48.36(18)
O82 Mo12 Mo7 135.85(19)
O69 Mo12 Mo7 132.68(16)
O51 Mo12 Mo7 89.70(13)
O37 Na O39 178.0(3)
O37 Na O40 82.2(2)
O39 Na O40 96.8(2)
O37 Na O38 85.9(2)
O39 Na O38 95.9(2)
O40 Na O38 94.3(2)
O37 Na O35 96.8(2)
O39 Na O35 84.3(2)
O40 Na O35 175.8(3)
O38 Na O35 81.5(2)
O37 Na O36 96.3(2)
O39 Na O36 81.9(2)
O40 Na O36 87.6(2)
O38 Na O36 177.3(3)
O35 Na O36 96.6(2)
O14 P1 O13 111.2(3)
O14 P1 O12 110.4(3)
O13 P1 O12 109.1(3)
O14 P1 O11 106.0(4)
O13 P1 O11 110.3(3)
O12 P1 O11 109.7(4)
O24 P2 O21 115.8(5)
O24 P2 O22 114.5(5)
O21 P2 O22 114.3(4)
O24 P2 O23 101.6(6)
O21 P2 O23 101.9(5)
O22 P2 O23 106.5(5)
O31 P3 O32 114.5(4)
O31 P3 O34 109.0(4)
O32 P3 O34 107.9(4)
O31 P3 O33 106.9(4)
O32 P3 O33 111.0(5)
O34 P3 O33 107.3(6)
O44 P4 O42 110.9(4)
O44 P4 O41 112.1(4)
O42 P4 O41 111.6(4)
O44 P4 O43 105.6(4)
O42 P4 O43 108.2(4)
O41 P4 O43 108.1(4)
O53 P5 O51 110.7(3)
O53 P5 O52 109.9(3)
O51 P5 O52 110.7(3)
O53 P5 O54 109.4(3)
O51 P5 O54 108.4(3)
O52 P5 O54 107.6(3)
O64 P6 O61 111.1(4)
O64 P6 O62 112.4(4)
O61 P6 O62 112.5(4)
O64 P6 O63 107.6(5)
O61 P6 O63 107.4(4)
O62 P6 O63 105.4(4)
O72 P7 O74 111.9(4)
O72 P7 O71 112.7(4)
O74 P7 O71 109.3(4)
O72 P7 O73 107.0(4)
O74 P7 O73 107.7(5)
O71 P7 O73 108.0(4)
O84 P8 O82 110.7(4)
O84 P8 O81 112.3(4)
O82 P8 O81 111.9(3)
O84 P8 O83 108.4(4)
O82 P8 O83 105.8(4)
O81 P8 O83 107.5(4)
P1 O12 Mo3 124.8(3)
P1 O12 Mo4 125.4(3)
Mo3 O12 Mo4 101.2(2)
P1 O13 Mo6 124.5(3)
P1 O13 Mo5 126.8(3)
Mo6 O13 Mo5 100.0(2)
P1 O14 Mo1 125.1(3)
P1 O14 Mo2 125.5(3)
Mo1 O14 Mo2 100.9(2)
P2 O21 Mo2 137.6(4)
P2 O22 Mo1 135.6(4)
Mo1 O25 Mo2 114.2(3)
Mo2 O26 Mo3 84.0(3)
Mo4 O27 Mo3 116.6(3)
Mo5 O28 Mo4 83.4(2)
Mo6 O29 Mo5 116.2(3)
Mo6 O30 Mo1 83.6(3)
P3 O31 Mo3 134.3(4)
P3 O32 Mo4 134.9(4)
Mo3 O35 Mo2 83.6(2)
Mo3 O35 Na 132.9(3)
Mo2 O35 Na 132.2(3)
Mo4 O36 Mo5 83.3(2)
Mo4 O36 Na 132.2(3)
Mo5 O36 Na 132.7(3)
Mo1 O37 Mo6 83.5(2)
Mo1 O37 Na 132.8(3)
Mo6 O37 Na 132.9(3)
Mo7 O38 Mo12 82.8(2)
Mo7 O38 Na 133.8(3)
Mo12 O38 Na 133.2(3)
Mo9 O39 Mo8 83.2(2)
Mo9 O39 Na 132.4(3)
Mo8 O39 Na 132.7(3)
Mo10 O40 Mo11 83.4(2)
Mo10 O40 Na 132.4(3)
Mo11 O40 Na 135.4(3)
P4 O41 Mo5 136.2(4)
P4 O42 Mo6 137.2(4)
P5 O51 Mo12 124.5(3)
P5 O51 Mo11 126.2(3)
Mo12 O51 Mo11 99.6(2)
P5 O52 Mo8 126.0(3)
P5 O52 Mo7 125.8(3)
Mo8 O52 Mo7 101.2(2)
P5 O53 Mo10 124.5(3)
P5 O53 Mo9 125.3(3)
Mo10 O53 Mo9 99.9(2)
P6 O61 Mo7 136.2(4)
P6 O62 Mo8 133.9(4)
Mo8 O65 Mo7 114.5(3)
Mo8 O66 Mo9 82.9(2)
Mo9 O67 Mo10 114.3(3)
Mo10 O68 Mo11 82.6(2)
Mo12 O69 Mo11 114.0(3)
Mo7 O70 Mo12 84.0(2)
P7 O71 Mo9 137.5(4)
P7 O72 Mo10 135.6(4)
P8 O81 Mo11 136.8(4)
P8 O82 Mo12 138.1(4)
C12 C11 N1 108.9(9)
C11 C12 C13 113.1(10)
C14 C13 C12 109.4(11)
C13 C14 C15 109.7(10)
C14 C15 C16 115.6(10)
C14 C15 N1 111.0(10)
C16 C15 N1 106.4(10)
C20 C16 C15 112.1(10)
C20 C16 C17 113.8(11)
C15 C16 C17 111.2(9)
C18 C17 C16 106.1(10)
C17 C18 C19 110.3(11)
C17 C18 C25 106.7(9)
C19 C18 C25 115.2(9)
N1 C19 C18 114.5(9)
N2 C20 C16 109.5(10)
C22 C21 N2 108.6(12)
C21 C22 C23 107.8(14)
C22 C23 C24 110.4(15)
C25 C24 C23 111.0(14)
C24 C25 N2 111.8(11)
C24 C25 C18 113.2(11)
N2 C25 C18 110.1(10)
C32 C31 N3 110.8(10)
C31 C32 C33 111.6(11)
C32 C33 C34 110.1(12)
C35 C34 C33 111.6(13)
C34 C35 N3 106.8(11)
C34 C35 C36 113.7(11)
N3 C35 C36 109.0(9)
C40 C36 C37 112.1(11)
C40 C36 C35 118.2(12)
C37 C36 C35 108.5(11)
C36 C37 C38 106.8(11)
C45 C38 C39 115.4(10)
C45 C38 C37 109.2(10)
C39 C38 C37 109.6(10)
N3 C39 C38 119.0(10)
C36 C40 N4 113.8(10)
C42 C41 N4 111.7(10)
C41 C42 C43 109.9(10)
C44 C43 C42 110.6(11)
C45 C44 C43 115.1(10)
C44 C45 C38 114.8(10)
C44 C45 N4 109.9(9)
C38 C45 N4 110.6(9)
C52 C51 N5 111.7(10)
C53 C52 C51 111.7(11)
C52 C53 C54 107.2(12)
C55 C54 C53 120.7(13)
C54 C55 C56 117.1(11)
C54 C55 N5 105.2(10)
C56 C55 N5 112.9(10)
C55 C56 C60 113.2(10)
C55 C56 C57 107.4(10)
C60 C56 C57 107.0(9)
C58 C57 C56 109.8(10)
C57 C58 C59 115.1(15)
C57 C58 C65 111.0(12)
C59 C58 C65 109.4(12)
C58 C59 N5 108.6(12)
N6 C60 C56 114.1(9)
C62 C61 N6 107.0(12)
C63 C62 C61 116.1(16)
C62 C63 C64 108.7(14)
C63 C64 C65 115.1(14)
N6 C65 C64 106.8(12)
N6 C65 C58 109.4(10)
C64 C65 C58 117.8(13)
C72 C71 N7 110.7(8)
C71 C72 C73 112.9(9)
C72 C73 C74 108.5(9)
C75 C74 C73 111.0(9)
C74 C75 N7 110.9(8)
C74 C75 C76 117.6(9)
N7 C75 C76 107.3(8)
C77 C76 C80 112.6(9)
C77 C76 C75 108.6(8)
C80 C76 C75 111.7(8)
C76 C77 C78 105.9(8)
C79 C78 C77 110.8(9)
C79 C78 C85 115.5(8)
C77 C78 C85 110.1(8)
C78 C79 N7 115.0(9)
N8 C80 C76 111.2(8)
N8 C81 C82 109.1(8)
C83 C82 C81 111.3(9)
C84 C83 C82 112.0(8)
C83 C84 C85 110.6(8)
N8 C85 C84 108.5(8)
N8 C85 C78 109.9(8)
C84 C85 C78 114.1(9)
C19 N1 C11 110.4(8)
C19 N1 C15 111.0(9)
C11 N1 C15 109.4(9)
C20 N2 C25 114.8(9)
C20 N2 C21 112.2(10)
C25 N2 C21 108.5(10)
C39 N3 C31 113.5(9)
C39 N3 C35 112.0(9)
C31 N3 C35 108.8(8)
C41 N4 C40 113.2(9)
C41 N4 C45 113.5(9)
C40 N4 C45 113.6(9)
C55 N5 C51 109.6(10)
C55 N5 C59 114.5(10)
C51 N5 C59 112.4(10)
C65 N6 C60 113.6(9)
C65 N6 C61 111.3(11)
C60 N6 C61 107.6(9)
C79 N7 C71 109.3(8)
C79 N7 C75 113.7(8)
C71 N7 C75 110.1(8)
C81 N8 C80 111.6(7)
C81 N8 C85 111.7(8)
C80 N8 C85 111.2(8)
O91 C91 O92 110.1(14)
O91 C91 C99 116.0(14)
O92 C91 C99 133.9(15)
O95 C92 O96 106(2)
O95 C92 C95 116.7(17)
O96 C92 C95 135(2)
O94 C93 O93 125.1(15)
O94 C93 C97 122.6(13)
O93 C93 C97 112.3(14)
C95 C94 C99 120.0
C94 C95 C96 120.0
C94 C95 C92 115.5(9)
C96 C95 C92 124.4(9)
C97 C96 C95 120.0
C96 C97 C98 120.0
C96 C97 C93 116.8(9)
C98 C97 C93 123.1(9)
C99 C98 C97 120.0
C98 C99 C94 120.0
C98 C99 C91 127.9(8)
C94 C99 C91 112.1(8)
O101 C101 O102 133.7(18)
O101 C101 C104 115.9(16)
O102 C101 C104 109.9(14)
O103 C102 O104 104(3)
O103 C102 C106 126(3)
O104 C102 C106 128(3)
O106 C103 O105 130(2)
O106 C103 C108 117.6(19)
O105 C103 C108 112.3(17)
C105 C104 C109 120.0
C105 C104 C101 120.8(9)
C109 C104 C101 119.2(9)
C104 C105 C106 120.0
C102 C106 C107 116.9(16)
C102 C106 C105 123.1(16)
C107 C106 C105 120.0
C106 C107 C108 120.0
C109 C108 C107 120.0
C109 C108 C103 120.8(11)
C107 C108 C103 119.2(11)
C108 C109 C104 120.0

loop_
_geom_bond_atom_site_label_1
_geom_bond_atom_site_label_2
_geom_bond_distance
Mo1 O15 1.679(6)
Mo1 O37 1.950(6)
Mo1 O30 1.978(6)
Mo1 O22 2.079(6)
Mo1 O25 2.130(6)
Mo1 O14 2.297(5)
Mo1 Mo6 2.6071(11)
Mo2 O16 1.663(7)
Mo2 O26 1.937(6)
Mo2 O35 1.962(6)
Mo2 O21 2.083(7)
Mo2 O25 2.133(6)
Mo2 O14 2.347(6)
Mo2 Mo3 2.5950(11)
Mo3 O17 1.691(6)
Mo3 O35 1.932(6)
Mo3 O26 1.941(6)
Mo3 O31 2.085(6)
Mo3 O27 2.140(6)
Mo3 O12 2.323(6)
Mo4 O18 1.685(6)
Mo4 O36 1.946(5)
Mo4 O28 1.955(6)
Mo4 O32 2.090(6)
Mo4 O27 2.099(6)
Mo4 O12 2.345(6)
Mo4 Mo5 2.5981(11)
Mo5 O19 1.685(6)
Mo5 O28 1.949(6)
Mo5 O36 1.961(6)
Mo5 O41 2.071(6)
Mo5 O29 2.105(6)
Mo5 O13 2.356(6)
Mo6 O20 1.672(6)
Mo6 O30 1.933(6)
Mo6 O37 1.966(6)
Mo6 O42 2.081(6)
Mo6 O29 2.102(5)
Mo6 O13 2.303(6)
Mo7 O55 1.659(6)
Mo7 O70 1.945(6)
Mo7 O38 1.962(6)
Mo7 O61 2.072(6)
Mo7 O65 2.120(6)
Mo7 O52 2.313(6)
Mo7 Mo12 2.6044(11)
Mo8 O56 1.690(6)
Mo8 O66 1.951(6)
Mo8 O39 1.963(6)
Mo8 O62 2.079(6)
Mo8 O65 2.114(6)
Mo8 O52 2.294(6)
Mo8 Mo9 2.6008(11)
Mo9 O57 1.648(6)
Mo9 O39 1.955(6)
Mo9 O66 1.976(6)
Mo9 O71 2.054(6)
Mo9 O67 2.102(6)
Mo9 O53 2.368(5)
Mo10 O58 1.691(6)
Mo10 O40 1.936(6)
Mo10 O68 1.959(6)
Mo10 O72 2.092(6)
Mo10 O67 2.151(5)
Mo10 O53 2.301(5)
Mo10 Mo11 2.5867(11)
Mo11 O59 1.670(6)
Mo11 O40 1.952(6)
Mo11 O68 1.960(6)
Mo11 O81 2.067(6)
Mo11 O69 2.127(6)
Mo11 O51 2.340(6)
Mo12 O60 1.674(6)
Mo12 O70 1.947(6)
Mo12 O38 1.975(6)
Mo12 O82 2.062(6)
Mo12 O69 2.120(6)
Mo12 O51 2.322(5)
Na O37 2.264(6)
Na O39 2.280(6)
Na O40 2.290(6)
Na O38 2.298(7)
Na O35 2.322(6)
Na O36 2.346(6)
P1 O14 1.538(6)
P1 O13 1.538(6)
P1 O12 1.549(6)
P1 O11 1.560(6)
P2 O24 1.407(9)
P2 O21 1.461(7)
P2 O22 1.545(7)
P2 O23 1.684(12)
P3 O31 1.500(7)
P3 O32 1.505(7)
P3 O34 1.540(7)
P3 O33 1.606(9)
P4 O44 1.500(7)
P4 O42 1.521(7)
P4 O41 1.536(7)
P4 O43 1.594(8)
P5 O53 1.529(6)
P5 O51 1.530(6)
P5 O52 1.543(6)
P5 O54 1.577(7)
P6 O64 1.498(8)
P6 O61 1.507(7)
P6 O62 1.546(6)
P6 O63 1.619(8)
P7 O72 1.513(7)
P7 O74 1.523(8)
P7 O71 1.545(6)
P7 O73 1.569(8)
P8 O84 1.520(7)
P8 O82 1.522(6)
P8 O81 1.528(7)
P8 O83 1.583(7)
C11 C12 1.444(16)
C11 N1 1.517(12)
C12 C13 1.542(18)
C13 C14 1.498(17)
C14 C15 1.513(17)
C15 C16 1.536(16)
C15 N1 1.542(15)
C16 C20 1.494(16)
C16 C17 1.549(16)
C17 C18 1.464(17)
C18 C19 1.519(16)
C18 C25 1.652(17)
C19 N1 1.512(14)
C20 N2 1.467(15)
C21 C22 1.49(2)
C21 N2 1.536(17)
C22 C23 1.51(2)
C23 C24 1.55(2)
C24 C25 1.46(2)
C25 N2 1.485(15)
C31 C32 1.510(17)
C31 N3 1.532(14)
C32 C33 1.533(18)
C33 C34 1.57(2)
C34 C35 1.48(2)
C35 N3 1.537(13)
C35 C36 1.597(18)
C36 C40 1.457(18)
C36 C37 1.503(19)
C37 C38 1.515(16)
C38 C45 1.506(16)
C38 C39 1.509(17)
C39 N3 1.500(15)
C40 N4 1.519(14)
C41 C42 1.494(17)
C41 N4 1.507(15)
C42 C43 1.534(17)
C43 C44 1.503(18)
C44 C45 1.501(16)
C45 N4 1.530(14)
C51 C52 1.483(19)
C51 N5 1.532(14)
C52 C53 1.46(2)
C53 C54 1.504(18)
C54 C55 1.467(19)
C55 C56 1.473(15)
C55 N5 1.520(16)
C56 C60 1.527(14)
C56 C57 1.613(18)
C57 C58 1.40(2)
C58 C59 1.500(19)
C58 C65 1.63(2)
C59 N5 1.578(18)
C60 N6 1.511(13)
C61 C62 1.49(2)
C61 N6 1.538(16)
C62 C63 1.43(3)
C63 C64 1.48(3)
C64 C65 1.541(14)
C65 N6 1.456(17)
C71 C72 1.529(15)
C71 N7 1.538(13)
C72 C73 1.550(15)
C73 C74 1.558(15)
C74 C75 1.463(15)
C75 N7 1.557(13)
C75 C76 1.591(15)
C76 C77 1.490(14)
C76 C80 1.501(13)
C77 C78 1.547(13)
C78 C79 1.471(14)
C78 C85 1.554(14)
C79 N7 1.497(13)
C80 N8 1.500(13)
C81 N8 1.498(12)
C81 C82 1.520(15)
C82 C83 1.512(13)
C83 C84 1.507(13)
C84 C85 1.519(15)
C85 N8 1.510(12)
O91 C91 1.139(14)
O92 C91 1.167(15)
O93 C93 1.244(15)
O94 C93 1.239(14)
O95 C92 1.196(16)
O96 C92 1.214(17)
C91 C99 1.451(13)
C92 C95 1.404(14)
C93 C97 1.436(13)
C94 C95 1.3900
C94 C99 1.3900
C95 C96 1.3900
C96 C97 1.3900
C97 C98 1.3900
C98 C99 1.3900
O101 C101 1.23(2)
O102 C101 1.26(2)
O103 C102 1.18(4)
O104 C102 1.22(3)
O105 C103 1.28(2)
O106 C103 1.19(3)
C101 C104 1.61(2)
C102 C106 1.36(3)
C103 C108 1.53(3)
C104 C105 1.3900
C104 C109 1.3900
C105 C106 1.3900
C106 C107 1.3900
C107 C108 1.3900
C108 C109 1.3900
